data_4346864
loop_
_publ_author_name
'\/Oien-\/Odegaard, Sigurd'
'Bouchevreau, Boris'
'Hylland, Knut'
'Wu, Lianpao'
'Blom, Richard'
'Grande, Carlos'
'Olsbye, Unni'
'Tilset, Mats'
'Lillerud, Karl P.'

_publ_section_title
;
 UiO-67-type Metal-Organic Frameworks with Enhanced Water Stability and
 Methane Adsorption Capacity.
;
_journal_issue 5
_journal_name_full 'Inorganic chemistry'
_journal_page_first 1986
_journal_page_last 1991
_journal_paper_doi 10.1021/acs.inorgchem.5b02257
_journal_volume 55
_journal_year 2016
_chemical_formula_moiety '0.25(C384 O128 Zr24), 48(C0.11 O0.35)'
_chemical_formula_sum 'C101.15 O48.63 Zr6'
_chemical_formula_weight 2540.14
_chemical_name_common UiO-67-Me
_space_group_crystal_system cubic
_space_group_IT_number 225
_space_group_name_Hall '-F 4 2 3'
_space_group_name_H-M_alt 'F m -3 m'
_audit_creation_date 2015-12-07
_audit_creation_method
;
Olex2 1.2
(compiled 2015.09.30 svn.r3233 for OlexSys, GUI svn.r5103)
;
_cell_angle_alpha 90
_cell_angle_beta 90
_cell_angle_gamma 90
_cell_formula_units_Z 4
_cell_length_a 26.8690(3)
_cell_length_b 26.8690(3)
_cell_length_c 26.8690(3)
_cell_measurement_reflns_used 9920
_cell_measurement_temperature 100(2)
_cell_measurement_theta_max 30.42
_cell_measurement_theta_min 2.65
_cell_volume 19397.9(4)
_computing_cell_refinement 'APEX2 v2014.11-0 (Bruker-AXS, 2014)'
_computing_data_collection 'APEX2 v2014.11-0 (Bruker-AXS, 2014)'
_computing_data_reduction 'SAINT v8.34A (Bruker-AXS, 2014)'
_computing_molecular_graphics 'Diamond v4.0.1 (Brandenburg, 2014)'
_computing_publication_material 'Olex2 (Dolomanov et al., 2009)'
_computing_structure_refinement 'XL (Sheldrick, 2015)'
_computing_structure_solution 'XS (Sheldrick, 2013)'
_diffrn_ambient_temperature 100
_diffrn_detector 'CCD area detector'
_diffrn_detector_area_resol_mean 13.6986
_diffrn_detector_type 'Marmosaic 225'
_diffrn_measured_fraction_theta_full 0.980
_diffrn_measured_fraction_theta_max 0.984
_diffrn_measurement_device '\k-geometry diffractometer'
_diffrn_measurement_device_type 'MD2 microdiffractometer with MK3 mini-kappa'
_diffrn_measurement_method '\f scans'
_diffrn_radiation_collimation 'Rh-coated Si focusing mirrors'
_diffrn_radiation_monochromator 'Silicon 111'
_diffrn_radiation_probe x-ray
_diffrn_radiation_wavelength 0.750
_diffrn_reflns_av_R_equivalents 0.0161
_diffrn_reflns_av_unetI/netI 0.0099
_diffrn_reflns_Laue_measured_fraction_full 0.980
_diffrn_reflns_Laue_measured_fraction_max 0.984
_diffrn_reflns_limit_h_max 36
_diffrn_reflns_limit_h_min -34
_diffrn_reflns_limit_k_max 36
_diffrn_reflns_limit_k_min -27
_diffrn_reflns_limit_l_max 35
_diffrn_reflns_limit_l_min -13
_diffrn_reflns_number 10712
_diffrn_reflns_point_group_measured_fraction_full 0.980
_diffrn_reflns_point_group_measured_fraction_max 0.984
_diffrn_reflns_theta_full 26.744
_diffrn_reflns_theta_max 30.418
_diffrn_reflns_theta_min 2.653
_diffrn_source synchrotron
_diffrn_source_type 'Wiggler, Station I911-3, MAX II, MAXLAB'
_diffrn_standards_number 0
_exptl_absorpt_coefficient_mu 0.420
_exptl_absorpt_correction_T_max 0.7461
_exptl_absorpt_correction_T_min 0.6527
_exptl_absorpt_correction_type multi-scan
_exptl_absorpt_process_details
;
SADABS-2014/5 (Bruker,2014/5) was used for absorption correction.
wR2(int) was 0.1000 before and 0.0473 after correction.
The Ratio of minimum to maximum transmission is 0.8748.
The \l/2 correction factor is 0.00400.
;
_exptl_crystal_colour 'clear colourless'
_exptl_crystal_colour_lustre clear
_exptl_crystal_colour_primary colourless
_exptl_crystal_density_diffrn 0.870
_exptl_crystal_description octahedral
_exptl_crystal_F_000 4944
_exptl_crystal_size_max 0.6
_exptl_crystal_size_mid 0.6
_exptl_crystal_size_min 0.4
_refine_diff_density_max 0.742
_refine_diff_density_min -0.557
_refine_diff_density_rms 0.116
_refine_ls_extinction_method none
_refine_ls_goodness_of_fit_ref 1.171
_refine_ls_hydrogen_treatment undef
_refine_ls_matrix_type full
_refine_ls_number_parameters 63
_refine_ls_number_reflns 1290
_refine_ls_number_restraints 0
_refine_ls_restrained_S_all 1.171
_refine_ls_R_factor_all 0.0354
_refine_ls_R_factor_gt 0.0349
_refine_ls_shift/su_max 0.000
_refine_ls_shift/su_mean 0.000
_refine_ls_structure_factor_coef Fsqd
_refine_ls_weighting_details 'w=1/[\s^2^(Fo^2^)+(0.1123P)^2^+33.3925P] where P=(Fo^2^+2Fc^2^)/3'
_refine_ls_weighting_scheme calc
_refine_ls_wR_factor_gt 0.1507
_refine_ls_wR_factor_ref 0.1515
_reflns_Friedel_coverage 0.000
_reflns_number_gt 1245
_reflns_number_total 1290
_reflns_threshold_expression 'I > 2\s(I)'
_cod_data_source_file ic5b02257_si_008.cif
_cod_data_source_block soesc30-new_a
_cod_original_cell_volume 19397.9(6)
_cod_database_code 4346864
_shelx_space_group_comment
;
The symmetry employed for this shelxl refinement is uniquely defined
by the following loop, which should always be used as a source of
symmetry information in preference to the above space-group names.
They are only intended as comments.
;
_shelx_estimated_absorpt_t_max 0.850
_shelx_estimated_absorpt_t_min 0.787
_olex2_refinement_description
;
1. Others
 Fixed Sof: O003(0.08333) O1(0.08333) C2(0.5) C3(0.5) C0AA(0.25)
;
_shelx_shelxl_version_number 2014/7
_olex2_submission_special_instructions 'No special instructions were received'

loop_
_space_group_symop_operation_xyz
'x, y, z'
'-x, -y, z'
'-x, y, -z'
'x, -y, -z'
'z, x, y'
'z, -x, -y'
'-z, -x, y'
'-z, x, -y'
'y, z, x'
'-y, z, -x'
'y, -z, -x'
'-y, -z, x'
'y, x, -z'
'-y, -x, -z'
'y, -x, z'
'-y, x, z'
'x, z, -y'
'-x, z, y'
'-x, -z, -y'
'x, -z, y'
'z, y, -x'
'z, -y, x'
'-z, y, x'
'-z, -y, -x'
'x, y+1/2, z+1/2'
'-x, -y+1/2, z+1/2'
'-x, y+1/2, -z+1/2'
'x, -y+1/2, -z+1/2'
'z, x+1/2, y+1/2'
'z, -x+1/2, -y+1/2'
'-z, -x+1/2, y+1/2'
'-z, x+1/2, -y+1/2'
'y, z+1/2, x+1/2'
'-y, z+1/2, -x+1/2'
'y, -z+1/2, -x+1/2'
'-y, -z+1/2, x+1/2'
'y, x+1/2, -z+1/2'
'-y, -x+1/2, -z+1/2'
'y, -x+1/2, z+1/2'
'-y, x+1/2, z+1/2'
'x, z+1/2, -y+1/2'
'-x, z+1/2, y+1/2'
'-x, -z+1/2, -y+1/2'
'x, -z+1/2, y+1/2'
'z, y+1/2, -x+1/2'
'z, -y+1/2, x+1/2'
'-z, y+1/2, x+1/2'
'-z, -y+1/2, -x+1/2'
'x+1/2, y, z+1/2'
'-x+1/2, -y, z+1/2'
'-x+1/2, y, -z+1/2'
'x+1/2, -y, -z+1/2'
'z+1/2, x, y+1/2'
'z+1/2, -x, -y+1/2'
'-z+1/2, -x, y+1/2'
'-z+1/2, x, -y+1/2'
'y+1/2, z, x+1/2'
'-y+1/2, z, -x+1/2'
'y+1/2, -z, -x+1/2'
'-y+1/2, -z, x+1/2'
'y+1/2, x, -z+1/2'
'-y+1/2, -x, -z+1/2'
'y+1/2, -x, z+1/2'
'-y+1/2, x, z+1/2'
'x+1/2, z, -y+1/2'
'-x+1/2, z, y+1/2'
'-x+1/2, -z, -y+1/2'
'x+1/2, -z, y+1/2'
'z+1/2, y, -x+1/2'
'z+1/2, -y, x+1/2'
'-z+1/2, y, x+1/2'
'-z+1/2, -y, -x+1/2'
'x+1/2, y+1/2, z'
'-x+1/2, -y+1/2, z'
'-x+1/2, y+1/2, -z'
'x+1/2, -y+1/2, -z'
'z+1/2, x+1/2, y'
'z+1/2, -x+1/2, -y'
'-z+1/2, -x+1/2, y'
'-z+1/2, x+1/2, -y'
'y+1/2, z+1/2, x'
'-y+1/2, z+1/2, -x'
'y+1/2, -z+1/2, -x'
'-y+1/2, -z+1/2, x'
'y+1/2, x+1/2, -z'
'-y+1/2, -x+1/2, -z'
'y+1/2, -x+1/2, z'
'-y+1/2, x+1/2, z'
'x+1/2, z+1/2, -y'
'-x+1/2, z+1/2, y'
'-x+1/2, -z+1/2, -y'
'x+1/2, -z+1/2, y'
'z+1/2, y+1/2, -x'
'z+1/2, -y+1/2, x'
'-z+1/2, y+1/2, x'
'-z+1/2, -y+1/2, -x'
'-x, -y, -z'
'x, y, -z'
'x, -y, z'
'-x, y, z'
'-z, -x, -y'
'-z, x, y'
'z, x, -y'
'z, -x, y'
'-y, -z, -x'
'y, -z, x'
'-y, z, x'
'y, z, -x'
'-y, -x, z'
'y, x, z'
'-y, x, -z'
'y, -x, -z'
'-x, -z, y'
'x, -z, -y'
'x, z, y'
'-x, z, -y'
'-z, -y, x'
'-z, y, -x'
'z, -y, -x'
'z, y, x'
'-x, -y+1/2, -z+1/2'
'x, y+1/2, -z+1/2'
'x, -y+1/2, z+1/2'
'-x, y+1/2, z+1/2'
'-z, -x+1/2, -y+1/2'
'-z, x+1/2, y+1/2'
'z, x+1/2, -y+1/2'
'z, -x+1/2, y+1/2'
'-y, -z+1/2, -x+1/2'
'y, -z+1/2, x+1/2'
'-y, z+1/2, x+1/2'
'y, z+1/2, -x+1/2'
'-y, -x+1/2, z+1/2'
'y, x+1/2, z+1/2'
'-y, x+1/2, -z+1/2'
'y, -x+1/2, -z+1/2'
'-x, -z+1/2, y+1/2'
'x, -z+1/2, -y+1/2'
'x, z+1/2, y+1/2'
'-x, z+1/2, -y+1/2'
'-z, -y+1/2, x+1/2'
'-z, y+1/2, -x+1/2'
'z, -y+1/2, -x+1/2'
'z, y+1/2, x+1/2'
'-x+1/2, -y, -z+1/2'
'x+1/2, y, -z+1/2'
'x+1/2, -y, z+1/2'
'-x+1/2, y, z+1/2'
'-z+1/2, -x, -y+1/2'
'-z+1/2, x, y+1/2'
'z+1/2, x, -y+1/2'
'z+1/2, -x, y+1/2'
'-y+1/2, -z, -x+1/2'
'y+1/2, -z, x+1/2'
'-y+1/2, z, x+1/2'
'y+1/2, z, -x+1/2'
'-y+1/2, -x, z+1/2'
'y+1/2, x, z+1/2'
'-y+1/2, x, -z+1/2'
'y+1/2, -x, -z+1/2'
'-x+1/2, -z, y+1/2'
'x+1/2, -z, -y+1/2'
'x+1/2, z, y+1/2'
'-x+1/2, z, -y+1/2'
'-z+1/2, -y, x+1/2'
'-z+1/2, y, -x+1/2'
'z+1/2, -y, -x+1/2'
'z+1/2, y, x+1/2'
'-x+1/2, -y+1/2, -z'
'x+1/2, y+1/2, -z'
'x+1/2, -y+1/2, z'
'-x+1/2, y+1/2, z'
'-z+1/2, -x+1/2, -y'
'-z+1/2, x+1/2, y'
'z+1/2, x+1/2, -y'
'z+1/2, -x+1/2, y'
'-y+1/2, -z+1/2, -x'
'y+1/2, -z+1/2, x'
'-y+1/2, z+1/2, x'
'y+1/2, z+1/2, -x'
'-y+1/2, -x+1/2, z'
'y+1/2, x+1/2, z'
'-y+1/2, x+1/2, -z'
'y+1/2, -x+1/2, -z'
'-x+1/2, -z+1/2, y'
'x+1/2, -z+1/2, -y'
'x+1/2, z+1/2, y'
'-x+1/2, z+1/2, -y'
'-z+1/2, -y+1/2, x'
'-z+1/2, y+1/2, -x'
'z+1/2, -y+1/2, -x'
'z+1/2, y+1/2, x'

loop_
_atom_site_label
_atom_site_type_symbol
_atom_site_fract_x
_atom_site_fract_y
_atom_site_fract_z
_atom_site_U_iso_or_equiv
_atom_site_adp_type
_atom_site_occupancy
_atom_site_site_symmetry_order
_atom_site_calc_flag
_atom_site_refinement_flags_posn
_atom_site_refinement_flags_adp
_atom_site_refinement_flags_occupancy
Zr01 Zr 0.5000 0.09204(2) 0.5000 0.0082(2) Uani 1 8 d S T P
O002 O 0.57236(6) 0.13171(6) 0.5000 0.0183(4) Uani 1 2 d S T P
O003 O 0.44811(15) 0.05189(15) 0.44811(15) 0.0101(11) Uani 0.5 6 d S T P
C004 C 0.61724(8) 0.11724(8) 0.5000 0.0201(7) Uani 1 4 d S T P
C005 C 0.65667(9) 0.15667(9) 0.5000 0.0316(8) Uani 1 4 d S T P
C006 C 0.73039(9) 0.23039(9) 0.5000 0.0348(9) Uani 1 4 d S T P
O007 O 0.6431(7) 0.1431(7) 0.6431(7) 0.50(2) Uani 2.08(9) 6 d S T P
O1 O 0.46135(15) 0.03865(15) 0.46135(15) 0.0081(11) Uani 0.5 6 d S T P
C2 C 0.68221(15) 0.24146(14) 0.4863(2) 0.0434(18) Uani 0.5 1 d . . .
C3 C 0.64508(15) 0.20516(16) 0.4862(2) 0.0468(19) Uani 0.5 1 d . . .
C0AA C 0.5921(3) 0.2262(4) 0.4657(7) 0.071(5) Uani 0.25 1 d . . .
C1 C 0.6210(5) 0.1210(5) 0.6210(5) 0.074(7) Uani 0.64(6) 6 d S T P

loop_
_atom_site_aniso_label
_atom_site_aniso_U_11
_atom_site_aniso_U_22
_atom_site_aniso_U_33
_atom_site_aniso_U_23
_atom_site_aniso_U_13
_atom_site_aniso_U_12
Zr01 0.0099(2) 0.0047(3) 0.0099(2) 0.000 0.000 0.000
O002 0.0172(8) 0.0113(7) 0.0265(9) 0.000 0.000 -0.0060(6)
O003 0.0101(11) 0.0101(11) 0.0101(11) 0.0030(13) -0.0030(13) 0.0030(13)
C004 0.0163(9) 0.0163(9) 0.0278(17) 0.000 0.000 -0.0093(11)
C005 0.0216(11) 0.0216(11) 0.052(2) 0.000 0.000 -0.0146(13)
C006 0.0199(10) 0.0199(10) 0.065(3) 0.000 0.000 -0.0122(14)
O007 0.50(2) 0.50(2) 0.50(2) 0.001(17) 0.001(17) 0.001(17)
O1 0.0081(11) 0.0081(11) 0.0081(11) -0.0001(13) 0.0001(13) -0.0001(13)
C2 0.0244(17) 0.0196(16) 0.086(5) 0.0050(17) -0.0069(19) -0.0113(13)
C3 0.0208(16) 0.0274(18) 0.092(6) -0.0027(19) 0.0000(18) -0.0134(14)
C0AA 0.023(4) 0.028(4) 0.162(14) 0.042(6) -0.026(5) -0.010(3)
C1 0.074(7) 0.074(7) 0.074(7) 0.027(5) 0.027(5) 0.027(5)

loop_
_atom_type_symbol
_atom_type_description
_atom_type_scat_dispersion_real
_atom_type_scat_dispersion_imag
_atom_type_scat_source
C C 0.0040 0.0020 'International Tables Vol C Tables 4.2.6.8 and 6.1.1.4'
O O 0.0130 0.0070 'International Tables Vol C Tables 4.2.6.8 and 6.1.1.4'
Zr Zr -2.0870 0.6420 'International Tables Vol C Tables 4.2.6.8 and 6.1.1.4'

loop_
_geom_angle_atom_site_label_1
_geom_angle_atom_site_label_2
_geom_angle_atom_site_label_3
_geom_angle
_geom_angle_site_symmetry_1
_geom_angle_site_symmetry_3
O002 Zr01 O002 122.53(9) 23_655 21_556
O002 Zr01 O002 76.63(4) 21_556 3_656
O002 Zr01 O002 76.63(4) 23_655 3_656
O002 Zr01 O002 76.64(4) 21_556 .
O002 Zr01 O002 76.64(4) 23_655 .
O002 Zr01 O002 122.53(9) 3_656 .
O002 Zr01 O003 140.78(3) 23_655 100_655
O002 Zr01 O003 140.78(3) 21_556 98_556
O002 Zr01 O003 71.75(12) 3_656 .
O002 Zr01 O003 140.78(3) 3_656 100_655
O002 Zr01 O003 71.75(12) . 100_655
O002 Zr01 O003 140.78(3) 23_655 .
O002 Zr01 O003 71.75(12) 23_655 3_656
O002 Zr01 O003 140.78(3) . 98_556
O002 Zr01 O003 140.78(3) 21_556 3_656
O002 Zr01 O003 140.78(3) . .
O002 Zr01 O003 140.78(3) 3_656 3_656
O002 Zr01 O003 71.75(12) 21_556 .
O002 Zr01 O003 71.75(12) 23_655 98_556
O002 Zr01 O003 71.75(12) 21_556 100_655
O002 Zr01 O003 71.75(12) 3_656 98_556
O002 Zr01 O003 71.75(12) . 3_656
O003 Zr01 O003 76.68(14) 98_556 .
O003 Zr01 O003 76.68(14) 100_655 .
O003 Zr01 O003 76.68(14) 3_656 98_556
O003 Zr01 O003 122.6(3) 98_556 100_655
O003 Zr01 O003 76.68(14) 3_656 100_655
O003 Zr01 O003 122.6(3) 3_656 .
O1 Zr01 O002 83.82(16) 98_556 3_656
O1 Zr01 O002 83.82(16) 3_656 23_655
O1 Zr01 O002 83.82(16) 100_655 21_556
O1 Zr01 O002 141.21(4) 3_656 3_656
O1 Zr01 O002 141.21(4) 98_556 .
O1 Zr01 O002 83.82(16) . 21_556
O1 Zr01 O002 141.21(4) 100_655 23_655
O1 Zr01 O002 141.21(4) . 23_655
O1 Zr01 O002 141.21(4) . .
O1 Zr01 O002 141.21(4) 3_656 21_556
O1 Zr01 O002 141.21(4) 98_556 21_556
O1 Zr01 O002 83.82(16) 100_655 .
O1 Zr01 O002 83.82(16) 3_656 .
O1 Zr01 O002 83.82(16) . 3_656
O1 Zr01 O002 141.21(4) 100_655 3_656
O1 Zr01 O002 83.82(16) 98_556 23_655
O1 Zr01 O003 70.40(16) 100_655 3_656
O1 Zr01 O003 107.0(3) 100_655 98_556
O1 Zr01 O003 70.40(16) . 100_655
O1 Zr01 O003 107.0(3) 3_656 .
O1 Zr01 O003 107.0(3) 98_556 100_655
O1 Zr01 O003 70.40(16) 100_655 .
O1 Zr01 O003 70.40(16) 3_656 100_655
O1 Zr01 O003 70.40(16) 3_656 98_556
O1 Zr01 O003 70.40(16) . 98_556
O1 Zr01 O003 15.64(16) 98_556 98_556
O1 Zr01 O003 70.40(16) 98_556 3_656
O1 Zr01 O003 107.0(3) . 3_656
O1 Zr01 O003 15.64(16) 100_655 100_655
O1 Zr01 O003 70.40(16) 98_556 .
O1 Zr01 O003 15.64(16) 3_656 3_656
O1 Zr01 O003 15.64(16) . .
O1 Zr01 O1 60.8(2) . 100_655
O1 Zr01 O1 91.3(4) 100_655 98_556
O1 Zr01 O1 60.8(2) 98_556 3_656
O1 Zr01 O1 60.8(2) 100_655 3_656
O1 Zr01 O1 60.8(2) . 98_556
O1 Zr01 O1 91.3(4) . 3_656
C004 O002 Zr01 133.40(16) . .
Zr01 O003 Zr01 102.17(19) . 177_556
Zr01 O003 Zr01 102.17(19) 177_556 125_655
Zr01 O003 Zr01 102.17(19) . 125_655
O1 O003 Zr01 63.95(16) . .
O1 O003 Zr01 63.95(16) . 125_655
O1 O003 Zr01 63.95(16) . 177_556
O002 C004 O002 125.7(3) . 85_546
O002 C004 C005 117.13(14) . .
O002 C004 C005 117.13(14) 85_546 .
C3 C005 C004 120.3(2) 98_556 .
C3 C005 C004 120.3(2) 182_545 .
C3 C005 C004 120.3(2) . .
C3 C005 C004 120.3(2) 85_546 .
C3 C005 C3 119.4(4) . 85_546
C3 C005 C3 119.4(4) 98_556 182_545
C3 C005 C3 30.9(5) 85_546 182_545
C3 C005 C3 110.4(4) . 182_545
C3 C005 C3 30.9(5) . 98_556
C3 C005 C3 110.4(4) 98_556 85_546
C2 C006 C006 120.76(19) 182_545 169_656
C2 C006 C006 120.76(19) 98_556 169_656
C2 C006 C006 120.76(19) . 169_656
C2 C006 C006 120.76(19) 85_546 169_656
C2 C006 C2 31.0(4) 182_545 85_546
C2 C006 C2 118.5(4) 182_545 98_556
C2 C006 C2 31.0(4) 98_556 .
C2 C006 C2 109.5(4) 182_545 .
C2 C006 C2 118.5(4) 85_546 .
C2 C006 C2 109.5(4) 85_546 98_556
Zr01 O1 Zr01 116.81(12) 177_556 125_655
Zr01 O1 Zr01 116.81(12) . 125_655
Zr01 O1 Zr01 116.81(12) . 177_556
O003 O1 Zr01 100.4(2) . .
O003 O1 Zr01 100.41(19) . 125_655
O003 O1 Zr01 100.41(19) . 177_556
C006 C2 C3 109.6(3) . 98_556
C006 C2 C3 121.4(4) . .
C2 C2 C006 74.5(2) 98_556 .
C2 C2 C3 62.1(3) 98_556 98_556
C2 C2 C3 90.1(3) 98_556 .
C3 C2 C3 28.0(5) . 98_556
C005 C3 C2 119.7(4) . .
C005 C3 C2 108.2(4) . 98_556
C005 C3 C0AA 127.7(4) . .
C005 C3 C0AA 104.6(5) . 98_556
C2 C3 C2 27.8(4) . 98_556
C2 C3 C0AA 119.8(6) 98_556 .
C2 C3 C0AA 112.5(5) . .
C2 C3 C0AA 88.4(4) 98_556 98_556
C2 C3 C0AA 108.0(4) . 98_556
C3 C3 C005 74.6(2) 98_556 .
C3 C3 C2 62.1(3) 98_556 98_556
C3 C3 C2 89.9(3) 98_556 .
C3 C3 C0AA 109.8(7) 98_556 .
C3 C3 C0AA 49.8(5) 98_556 98_556
C0AA C3 C0AA 60.0(11) . 98_556
C3 C0AA C3 20.3(4) . 98_556
C3 C0AA C0AA 70.2(7) . 98_556
C0AA C0AA C3 49.9(5) 98_556 98_556

loop_
_geom_bond_atom_site_label_1
_geom_bond_atom_site_label_2
_geom_bond_distance
_geom_bond_site_symmetry_2
Zr01 O002 2.2171(16) 23_655
Zr01 O002 2.2171(16) 21_556
Zr01 O002 2.2171(16) 3_656
Zr01 O002 2.2172(16) .
Zr01 O003 2.248(3) 3_656
Zr01 O003 2.248(3) 100_655
Zr01 O003 2.248(3) 98_556
Zr01 O003 2.248(3) .
Zr01 O1 2.0531(13) .
Zr01 O1 2.0531(13) 98_556
Zr01 O1 2.0531(13) 3_656
Zr01 O1 2.0531(13) 100_655
O002 C004 1.267(2) .
O003 Zr01 2.248(3) 177_556
O003 Zr01 2.248(3) 125_655
O003 O1 0.616(6) .
C004 O002 1.267(2) 85_546
C004 C005 1.498(4) .
C005 C3 1.390(5) 85_546
C005 C3 1.390(5) 98_556
C005 C3 1.390(5) .
C005 C3 1.390(5) 182_545
C006 C006 1.490(7) 169_656
C006 C2 1.378(4) 182_545
C006 C2 1.378(4) .
C006 C2 1.378(4) 98_556
C006 C2 1.378(4) 85_546
O007 C1 1.03(3) .
O1 Zr01 2.0531(13) 177_556
O1 Zr01 2.0531(13) 125_655
C2 C2 0.737(11) 98_556
C2 C3 1.395(5) .
C2 C3 1.579(5) 98_556
C3 C2 1.579(5) 98_556
C3 C3 0.741(12) 98_556
C3 C0AA 1.629(10) .
C3 C0AA 2.005(12) 98_556
C0AA C3 2.005(12) 98_556
C0AA C0AA 1.85(4) 98_556

loop_
_geom_torsion_atom_site_label_1
_geom_torsion_atom_site_label_2
_geom_torsion_atom_site_label_3
_geom_torsion_atom_site_label_4
_geom_torsion
_geom_torsion_site_symmetry_1
_geom_torsion_site_symmetry_4
Zr01 O002 C004 O002 0.0 . 85_546
Zr01 O002 C004 C005 180.0 . .
Zr01 O003 O1 Zr01 -120.000(1) 125_655 177_556
Zr01 O003 O1 Zr01 120.000(1) 125_655 .
Zr01 O003 O1 Zr01 -120.000(0) 177_556 .
Zr01 O003 O1 Zr01 120.000(0) . 177_556
Zr01 O003 O1 Zr01 -120.000(1) . 125_655
Zr01 O003 O1 Zr01 120.000(1) 177_556 125_655
O002 C004 C005 C3 18.0(3) . 98_556
O002 C004 C005 C3 -18.0(3) . .
O002 C004 C005 C3 162.0(3) . 85_546
O002 C004 C005 C3 -18.0(3) 85_546 85_546
O002 C004 C005 C3 162.0(3) 85_546 .
O002 C004 C005 C3 18.0(3) 85_546 182_545
O002 C004 C005 C3 -162.0(3) 85_546 98_556
O002 C004 C005 C3 -162.0(3) . 182_545
C004 C005 C3 C2 152.3(2) . 98_556
C004 C005 C3 C2 -179.9(4) . .
C004 C005 C3 C3 99.30(16) . 98_556
C004 C005 C3 C0AA 59.1(5) . 98_556
C004 C005 C3 C0AA -4.1(11) . .
C005 C3 C0AA C3 85.5(7) . 98_556
C005 C3 C0AA C0AA 85.5(7) . 98_556
C006 C006 C2 C2 -99.50(15) 169_656 98_556
C006 C006 C2 C3 -179.8(4) 169_656 .
C006 C006 C2 C3 -151.6(3) 169_656 98_556
C006 C2 C3 C005 -0.3(8) . .
C006 C2 C3 C2 71.8(4) . 98_556
C006 C2 C3 C3 71.8(4) . 98_556
C006 C2 C3 C0AA 119.1(7) . 98_556
C006 C2 C3 C0AA -176.7(8) . .
C2 C006 C2 C2 113.1(3) 182_545 98_556
C2 C006 C2 C2 80.50(15) 85_546 98_556
C2 C006 C2 C3 32.8(8) 182_545 .
C2 C006 C2 C3 61.0(6) 182_545 98_556
C2 C006 C2 C3 28.4(3) 85_546 98_556
C2 C006 C2 C3 -52.1(4) 98_556 98_556
C2 C006 C2 C3 0.2(4) 85_546 .
C2 C006 C2 C3 -80.4(5) 98_556 .
C2 C2 C3 C005 -72.1(4) 98_556 .
C2 C2 C3 C3 0.002(2) 98_556 98_556
C2 C2 C3 C0AA 111.5(8) 98_556 .
C2 C2 C3 C0AA 47.3(6) 98_556 98_556
C2 C3 C0AA C3 -98.5(6) . 98_556
C2 C3 C0AA C3 -68.5(5) 98_556 98_556
C2 C3 C0AA C0AA -98.5(6) . 98_556
C2 C3 C0AA C0AA -68.5(5) 98_556 98_556
C3 C005 C3 C2 80.9(5) 98_556 .
C3 C005 C3 C2 0.1(4) 85_546 .
C3 C005 C3 C2 53.0(3) 98_556 98_556
C3 C005 C3 C2 -60.5(6) 182_545 98_556
C3 C005 C3 C2 -27.7(2) 85_546 98_556
C3 C005 C3 C2 -32.6(8) 182_545 .
C3 C005 C3 C3 -113.4(4) 182_545 98_556
C3 C005 C3 C3 -80.70(16) 85_546 98_556
C3 C005 C3 C0AA -103.4(10) 98_556 .
C3 C005 C3 C0AA -153.7(4) 182_545 98_556
C3 C005 C3 C0AA 143.2(9) 182_545 .
C3 C005 C3 C0AA -40.2(4) 98_556 98_556
C3 C005 C3 C0AA -120.9(5) 85_546 98_556
C3 C005 C3 C0AA 175.9(11) 85_546 .
C3 C2 C3 C005 -72.1(4) 98_556 .
C3 C2 C3 C2 -0.002(3) 98_556 98_556
C3 C2 C3 C0AA 111.5(8) 98_556 .
C3 C2 C3 C0AA 47.3(6) 98_556 98_556
C3 C3 C0AA C0AA -0.002(3) 98_556 98_556
C0AA C3 C0AA C3 0.002(6) 98_556 98_556
